data_1570978
loop_
_publ_author_name
'Zhong, Weiren'
'Zhang, Jianyu'
'Lin, Yuting'
'Li, Shouji'
'Yang, Yalan'
'Wang, Wen-Jin'
'Si, Chuanling'
'K&#xfc;hn, Fritz E'
'Zhao, Zheng'
'Cai, Xu-Min'
'Tang, Ben Zhong'

_publ_section_title
;
 Multi-site isomerization of synergistically regulated stimuli-responsive
 AIE materials toward multi-level decryption.
;
_journal_issue 11
_journal_name_full 'Chemical science'
_journal_page_first 3920
_journal_page_last 3927
_journal_paper_doi 10.1039/d3sc06191d
_journal_volume 15
_journal_year 2024
_chemical_formula_moiety 'C31 H23 Br N2 O'
_chemical_formula_sum 'C31 H23 Br N2 O'
_chemical_formula_weight 519.42
_space_group_crystal_system monoclinic
_space_group_IT_number 15
_space_group_name_Hall '-I 2ya'
_space_group_name_H-M_alt 'I 1 2/a 1'
_atom_sites_solution_hydrogens geom
_atom_sites_solution_primary dual
_audit_creation_date 2023-03-20
_audit_creation_method
;
Olex2 1.3
(compiled 2020.11.12 svn.r5f609507 for OlexSys, GUI svn.r6408)
;
_audit_update_record
;
2023-03-30 deposited with the CCDC.	2024-02-12 downloaded from the CCDC.
;
_cell_angle_alpha 90
_cell_angle_beta 93.069(5)
_cell_angle_gamma 90
_cell_formula_units_Z 8
_cell_length_a 15.4196(10)
_cell_length_b 7.0728(5)
_cell_length_c 44.912(2)
_cell_measurement_reflns_used 5088
_cell_measurement_temperature 293(2)
_cell_measurement_theta_max 71.0550
_cell_measurement_theta_min 4.2500
_cell_volume 4891.1(5)
_computing_cell_refinement 'CrysAlisPro 1.171.38.46 (Rigaku OD, 2015)'
_computing_data_collection 'CrysAlisPro 1.171.38.46 (Rigaku OD, 2015)'
_computing_data_reduction 'CrysAlisPro 1.171.38.46 (Rigaku OD, 2015)'
_computing_molecular_graphics 'Olex2 1.3 (Dolomanov et al., 2009)'
_computing_publication_material 'Olex2 1.3 (Dolomanov et al., 2009)'
_computing_structure_refinement 'SHELXL 2014/7 (Sheldrick, 2015)'
_computing_structure_solution 'SHELXT 2014/5 (Sheldrick, 2014)'
_diffrn_ambient_temperature 293(2)
_diffrn_detector 'CCD plate'
_diffrn_detector_area_resol_mean 8.0606
_diffrn_detector_type Eos
_diffrn_measured_fraction_theta_full 0.988
_diffrn_measured_fraction_theta_max 0.969
_diffrn_measurement_details
;
List of Runs (angles in degrees, time in seconds):

  # Type    Start    End  Width  t~exp~   \w     \q     \k     \f   Frames
#--------------------------------------------------------------------------
  1  \w     30.00  76.00   1.00    4.00    --   36.10  57.00 -60.00   46
  2  \w     62.00 103.00   1.00    4.00    --   36.10  57.00 -90.00   41
  3  \w     55.00 103.00   1.00    4.00    --   36.10  77.00   0.00   48
  4  \w     72.00 103.00   1.00    4.00    --   36.10  57.00  30.00   31
  5  \w     76.00 106.00   1.00    4.00    --   36.10  19.00  30.00   30
  6  \w     65.00  93.00   1.00    4.00    --   36.10  57.00 120.00   28
  7  \w     29.00  92.00   1.00    4.00    --   36.10  57.00  60.00   63
  8  \w     25.00  51.00   1.00    4.00    --   36.10  77.00   0.00   26
  9  \w     20.00 101.00   1.00    4.00    --   36.10  57.00   0.00   81
 10  \w    136.00 170.00   1.00    4.00    --  108.00  63.00 120.00   34
 11  \w    103.00 132.00   1.00    4.00    --  108.00  63.00 120.00   29
 12  \w     87.00 176.00   1.00    4.00    --  108.00  63.00 150.00   89
 13  \w    132.00 168.00   1.00    4.00    --  108.00  53.00  -3.00   36
 14  \w    108.00 135.00   1.00    4.00    --  108.00  25.00 -60.00   27
 15  \w     94.00 127.00   1.00    4.00    --  108.00 -50.00   0.00   33
 16  \w     92.00 132.00   1.00    4.00    --  108.00 -77.00 -30.00   40
 17  \w     85.00 113.00   1.00    4.00    --  108.00-111.00  90.00   28
 18  \w     88.00 119.00   1.00    4.00    --  108.00 -38.00 120.00   31
 19  \w     80.00 177.00   1.00    4.00    --  108.00  25.00  60.00   97
 20  \w     89.00 175.00   1.00    4.00    --  108.00  63.00  90.00   86
 21  \w     62.00  88.00   1.00    4.00    --  108.00 -77.00 -30.00   26
 22  \w     55.00 123.00   1.00    4.00    --  108.00 -63.00  60.00   68
 23  \w     50.00  76.00   1.00    4.00    --  108.00 -38.00 120.00   26
 24  \w     38.00 109.00   1.00    4.00    --  108.00-111.00  30.00   71
 25  \w     41.00  82.00   1.00    4.00    --   36.10-125.00 120.00   41
 26  \w     29.00  77.00   1.00    4.00    --   36.10 -99.00 150.00   48
 27  \w     16.00  58.00   1.00    4.00    --   36.10 -38.00 150.00   42
 28  \w      6.00  35.00   1.00    4.00    --   36.10 -99.00 120.00   29
 29  \w    -32.00  55.00   1.00    4.00    --   36.10 -57.00 120.00   87
 30  \w     39.00  90.00   1.00    4.00    --  108.00 -50.00   0.00   51
 31  \w     38.00 113.00   1.00    4.00    --  108.00-111.00 -30.00   75
 32  \w     70.00 129.00   1.00    4.00    --  108.00 -63.00-150.00   59
 33  \w     78.00 103.00   1.00    4.00    --  108.00-111.00-180.00   25
 34  \w     44.00  78.00   1.00    4.00    --  108.00 -53.00-148.00   34
 35  \w     40.00  66.00   1.00    4.00    --  108.00 -63.00-150.00   26
 36  \w     38.00 109.00   1.00    4.00    --  108.00-111.00-120.00   71
 37  \w     33.00  88.00   1.00    4.00    --   36.10-125.00 -30.00   55
 38  \w     40.00  65.00   1.00    4.00    --   36.10 -99.00 -30.00   25
 39  \w     18.00  72.00   1.00    4.00    --   36.10 -19.00-120.00   54
 40  \w     19.00  46.00   1.00    4.00    --   36.10  57.00 -90.00   27
 41  \w    -22.00  11.00   1.00    4.00    --   36.10 -38.00-180.00   33
 42  \w    -26.00  33.00   1.00    4.00    --   36.10 -57.00-120.00   59
 43  \w      2.00  53.00   1.00    4.00    --   36.10 -99.00-150.00   51
 44  \w    -34.00   3.00   1.00    4.00    --   36.10 -19.00-120.00   37
 45  \w    122.00 147.00   1.00    4.00    --  108.00 111.00-180.00   25
 46  \w     31.00  56.00   1.00    4.00    --   36.10  57.00 120.00   25
;
_diffrn_measurement_device 'four-circle diffractometer'
_diffrn_measurement_device_type 'Xcalibur, Eos, Gemini'
_diffrn_measurement_method '\w scans'
_diffrn_orient_matrix_type 'CrysAlisPro convention (1999,Acta A55,543-557)'
_diffrn_orient_matrix_UB_11 0.0952446000
_diffrn_orient_matrix_UB_12 -0.0297101000
_diffrn_orient_matrix_UB_13 0.0113600000
_diffrn_orient_matrix_UB_21 -0.0303822000
_diffrn_orient_matrix_UB_22 -0.0537680000
_diffrn_orient_matrix_UB_23 0.0309809000
_diffrn_orient_matrix_UB_31 -0.0055758000
_diffrn_orient_matrix_UB_32 -0.2088425000
_diffrn_orient_matrix_UB_33 -0.0096413000
_diffrn_radiation_monochromator graphite
_diffrn_radiation_probe x-ray
_diffrn_radiation_type 'Cu K\a'
_diffrn_radiation_wavelength 1.54184
_diffrn_reflns_av_R_equivalents 0.0598
_diffrn_reflns_av_unetI/netI 0.0523
_diffrn_reflns_Laue_measured_fraction_full 0.988
_diffrn_reflns_Laue_measured_fraction_max 0.969
_diffrn_reflns_limit_h_max 18
_diffrn_reflns_limit_h_min -18
_diffrn_reflns_limit_k_max 7
_diffrn_reflns_limit_k_min -8
_diffrn_reflns_limit_l_max 51
_diffrn_reflns_limit_l_min -54
_diffrn_reflns_number 19890
_diffrn_reflns_point_group_measured_fraction_full 0.988
_diffrn_reflns_point_group_measured_fraction_max 0.969
_diffrn_reflns_theta_full 67.684
_diffrn_reflns_theta_max 72.639
_diffrn_reflns_theta_min 3.943
_diffrn_source 'fine-focus sealed X-ray tube'
_diffrn_source_type 'Enhance (Cu) X-ray Source'
_exptl_absorpt_coefficient_mu 2.495
_exptl_absorpt_correction_T_max 1.00000
_exptl_absorpt_correction_T_min 0.25275
_exptl_absorpt_correction_type multi-scan
_exptl_absorpt_process_details
;
CrysAlisPro 1.171.38.46 (Rigaku Oxford Diffraction, 2015)
Empirical absorption correction using spherical harmonics,
 implemented in SCALE3 ABSPACK scaling algorithm.
;
_exptl_crystal_colour 'clear light colourless'
_exptl_crystal_colour_lustre clear
_exptl_crystal_colour_modifier light
_exptl_crystal_colour_primary colourless
_exptl_crystal_density_diffrn 1.411
_exptl_crystal_description block
_exptl_crystal_F_000 2128
_exptl_crystal_size_max 0.32
_exptl_crystal_size_mid 0.18
_exptl_crystal_size_min 0.11
_refine_diff_density_max 0.370
_refine_diff_density_min -1.119
_refine_diff_density_rms 0.141
_refine_ls_extinction_method none
_refine_ls_goodness_of_fit_ref 1.065
_refine_ls_hydrogen_treatment constr
_refine_ls_matrix_type full
_refine_ls_number_parameters 317
_refine_ls_number_reflns 4699
_refine_ls_number_restraints 0
_refine_ls_restrained_S_all 1.065
_refine_ls_R_factor_all 0.1187
_refine_ls_R_factor_gt 0.0780
_refine_ls_shift/su_max 0.002
_refine_ls_shift/su_mean 0.000
_refine_ls_structure_factor_coef Fsqd
_refine_ls_weighting_details 'w=1/[\s^2^(Fo^2^)+(0.1372P)^2^+0.7850P] where P=(Fo^2^+2Fc^2^)/3'
_refine_ls_weighting_scheme calc
_refine_ls_wR_factor_gt 0.1931
_refine_ls_wR_factor_ref 0.2582
_reflns_Friedel_coverage 0.000
_reflns_number_gt 2732
_reflns_number_total 4699
_reflns_threshold_expression 'I > 2\s(I)'
_cod_data_source_file d3sc06191d2.cif
_cod_data_source_block AB-P-SATPA
_cod_depositor_comments 'Adding full bibliography for 1570978--1570979.cif.'
_cod_original_sg_symbol_H-M 'I 2/a'
_cod_database_code 1570978
_shelx_shelxl_version_number 2014/7
_shelx_space_group_comment
;
The symmetry employed for this shelxl refinement is uniquely defined
by the following loop, which should always be used as a source of
symmetry information in preference to the above space-group names.
They are only intended as comments.
;
_shelx_estimated_absorpt_t_max 0.771
_shelx_estimated_absorpt_t_min 0.502
_reflns_odcompleteness_completeness 99.69
_reflns_odcompleteness_iscentric 1
_reflns_odcompleteness_theta 66.97
_olex2_refinement_description
;
1. Fixed Uiso
 At 1.2 times of:
  All C(H) groups
 At 1.5 times of:
  All O(H) groups
2.a Aromatic/amide H refined with riding coordinates:
 C2(H2), C3(H3), C5(H5), C6(H6), C7(H7), C10(H10), C11(H11), C13(H13),
 C15(H15), C16(H16), C18(H18), C19(H19), C21(H21), C22(H22), C23(H23), C24(H24),
  C25(H25), C27(H27), C28(H28), C29(H29), C30(H30), C31(H31)
2.b Idealised tetrahedral OH refined as rotating group:
 O1(H1)
;
_olex2_submission_special_instructions 'No special instructions were received'
_oxdiff_exptl_absorpt_empirical_details
;
Empirical correction (ABSPACK) includes:
- Absorption correction using spherical harmonics
- Frame scaling
;
_oxdiff_exptl_absorpt_empirical_full_max 4.331
_oxdiff_exptl_absorpt_empirical_full_min 0.469

loop_
_space_group_symop_operation_xyz
'x, y, z'
'-x+1/2, y, -z'
'x+1/2, y+1/2, z+1/2'
'-x+1, y+1/2, -z+1/2'
'-x, -y, -z'
'x-1/2, -y, z'
'-x+1/2, -y+1/2, -z+1/2'
'x, -y+1/2, z+1/2'

loop_
_atom_site_label
_atom_site_type_symbol
_atom_site_fract_x
_atom_site_fract_y
_atom_site_fract_z
_atom_site_U_iso_or_equiv
_atom_site_adp_type
_atom_site_occupancy
_atom_site_site_symmetry_order
_atom_site_calc_flag
_atom_site_refinement_flags_posn
_atom_site_refinement_flags_adp
_atom_site_refinement_flags_occupancy
_atom_site_disorder_assembly
_atom_site_disorder_group
Br1 Br 0.18532(5) -0.03860(13) 0.62128(2) 0.1128(4) Uani 1 1 d . . . . .
C1 C 0.2326(3) 0.1135(8) 0.59153(10) 0.0770(13) Uani 1 1 d . . . . .
C2 C 0.2413(4) 0.3050(9) 0.59584(10) 0.0962(19) Uani 1 1 d . . . . .
H2 H 0.2234 0.3600 0.6133 0.115 Uiso 1 1 calc R U . . .
C3 C 0.2763(4) 0.4151(8) 0.57445(10) 0.0797(15) Uani 1 1 d . . . . .
H3 H 0.2818 0.5447 0.5775 0.096 Uiso 1 1 calc R U . . .
C4 C 0.3036(3) 0.3361(7) 0.54849(8) 0.0623(11) Uani 1 1 d . . . . .
C5 C 0.2917(4) 0.1426(7) 0.54403(10) 0.0829(15) Uani 1 1 d . . . . .
H5 H 0.3077 0.0872 0.5264 0.099 Uiso 1 1 calc R U . . .
C6 C 0.2568(4) 0.0346(8) 0.56534(13) 0.0881(17) Uani 1 1 d . . . . .
H6 H 0.2493 -0.0944 0.5621 0.106 Uiso 1 1 calc R U . . .
C7 C 0.3665(3) 0.4012(6) 0.50277(8) 0.0593(10) Uani 1 1 d . . . . .
H7 H 0.3635 0.2724 0.4987 0.071 Uiso 1 1 calc R U . . .
C8 C 0.4031(3) 0.5244(6) 0.48128(8) 0.0570(10) Uani 1 1 d . . . . .
C9 C 0.4134(3) 0.7198(7) 0.48658(8) 0.0691(12) Uani 1 1 d . . . . .
C10 C 0.4508(4) 0.8313(7) 0.46570(9) 0.0739(13) Uani 1 1 d . . . . .
H10 H 0.4579 0.9601 0.4692 0.089 Uiso 1 1 calc R U . . .
C11 C 0.4779(3) 0.7534(6) 0.43956(9) 0.0669(12) Uani 1 1 d . . . . .
H11 H 0.5023 0.8319 0.4256 0.080 Uiso 1 1 calc R U . . .
C12 C 0.4699(3) 0.5602(6) 0.43341(8) 0.0570(10) Uani 1 1 d . . . . .
C13 C 0.4314(3) 0.4508(6) 0.45464(8) 0.0582(10) Uani 1 1 d . . . . .
H13 H 0.4241 0.3222 0.4510 0.070 Uiso 1 1 calc R U . . .
C14 C 0.5009(3) 0.4771(6) 0.40549(8) 0.0598(10) Uani 1 1 d . . . . .
C15 C 0.5078(4) 0.5861(7) 0.38006(9) 0.0727(13) Uani 1 1 d . . . . .
H15 H 0.4898 0.7116 0.3801 0.087 Uiso 1 1 calc R U . . .
C16 C 0.5409(3) 0.5114(7) 0.35469(9) 0.0723(13) Uani 1 1 d . . . . .
H16 H 0.5460 0.5878 0.3380 0.087 Uiso 1 1 calc R U . . .
C17 C 0.5667(3) 0.3243(7) 0.35367(8) 0.0698(12) Uani 1 1 d . . . . .
C18 C 0.5607(4) 0.2128(7) 0.37902(9) 0.0768(14) Uani 1 1 d . . . . .
H18 H 0.5782 0.0871 0.3788 0.092 Uiso 1 1 calc R U . . .
C19 C 0.5286(3) 0.2897(7) 0.40447(9) 0.0705(13) Uani 1 1 d . . . . .
H19 H 0.5253 0.2144 0.4214 0.085 Uiso 1 1 calc R U . . .
C20 C 0.6693(3) 0.3475(7) 0.31403(9) 0.0692(12) Uani 1 1 d . . . . .
C21 C 0.7328(4) 0.4333(9) 0.33187(11) 0.0900(17) Uani 1 1 d . . . . .
H21 H 0.7320 0.4206 0.3525 0.108 Uiso 1 1 calc R U . . .
C22 C 0.7978(5) 0.5380(10) 0.31980(15) 0.107(2) Uani 1 1 d . . . . .
H22 H 0.8399 0.5959 0.3323 0.129 Uiso 1 1 calc R U . . .
C23 C 0.8006(5) 0.5572(9) 0.28941(16) 0.104(2) Uani 1 1 d . . . . .
H23 H 0.8440 0.6287 0.2812 0.125 Uiso 1 1 calc R U . . .
C24 C 0.7395(5) 0.4706(9) 0.27161(12) 0.0895(18) Uani 1 1 d . . . . .
H24 H 0.7422 0.4808 0.2510 0.107 Uiso 1 1 calc R U . . .
C25 C 0.6715(4) 0.3651(8) 0.28339(10) 0.0810(14) Uani 1 1 d . . . . .
H25 H 0.6292 0.3086 0.2708 0.097 Uiso 1 1 calc R U . . .
C26 C 0.5613(3) 0.0891(7) 0.31338(8) 0.0640(11) Uani 1 1 d . . . . .
C27 C 0.4727(4) 0.0564(8) 0.31530(12) 0.0809(14) Uani 1 1 d . . . . .
H27 H 0.4394 0.1383 0.3262 0.097 Uiso 1 1 calc R U . . .
C28 C 0.4346(4) -0.0963(10) 0.30117(13) 0.0946(17) Uani 1 1 d . . . . .
H28 H 0.3757 -0.1186 0.3030 0.113 Uiso 1 1 calc R U . . .
C29 C 0.4812(5) -0.2159(9) 0.28450(11) 0.0963(19) Uani 1 1 d . . . . .
H29 H 0.4542 -0.3167 0.2745 0.116 Uiso 1 1 calc R U . . .
C30 C 0.5683(5) -0.1858(7) 0.28275(11) 0.0895(17) Uani 1 1 d . . . . .
H30 H 0.6004 -0.2674 0.2714 0.107 Uiso 1 1 calc R U . . .
C31 C 0.6096(4) -0.0365(7) 0.29744(11) 0.0799(14) Uani 1 1 d . . . . .
H31 H 0.6693 -0.0207 0.2966 0.096 Uiso 1 1 calc R U . . .
N1 N 0.3379(3) 0.4618(5) 0.52734(7) 0.0614(9) Uani 1 1 d . . . . .
N2 N 0.6020(3) 0.2481(6) 0.32749(7) 0.0749(11) Uani 1 1 d . . . . .
O1 O 0.3882(3) 0.7987(5) 0.51218(7) 0.0871(11) Uani 1 1 d . . . . .
H1 H 0.3648 0.7183 0.5222 0.131 Uiso 1 1 calc R U . . .

loop_
_atom_site_aniso_label
_atom_site_aniso_U_11
_atom_site_aniso_U_22
_atom_site_aniso_U_33
_atom_site_aniso_U_23
_atom_site_aniso_U_13
_atom_site_aniso_U_12
Br1 0.1285(7) 0.1340(7) 0.0792(5) 0.0279(4) 0.0347(4) -0.0239(4)
C1 0.082(3) 0.096(4) 0.054(2) 0.011(2) 0.017(2) -0.001(3)
C2 0.127(5) 0.114(5) 0.051(2) -0.016(3) 0.035(3) -0.031(4)
C3 0.104(4) 0.087(3) 0.051(2) -0.013(2) 0.025(2) -0.015(3)
C4 0.072(3) 0.075(3) 0.0404(17) -0.0012(17) 0.0134(17) 0.007(2)
C5 0.120(4) 0.073(3) 0.059(2) -0.004(2) 0.038(3) 0.017(3)
C6 0.117(5) 0.069(3) 0.081(3) 0.007(2) 0.036(3) 0.014(3)
C7 0.067(3) 0.069(3) 0.0431(18) -0.0077(17) 0.0078(17) -0.002(2)
C8 0.065(3) 0.066(2) 0.0398(18) -0.0061(16) 0.0059(17) 0.006(2)
C9 0.094(3) 0.068(3) 0.0458(19) -0.0073(18) 0.013(2) 0.014(2)
C10 0.111(4) 0.053(2) 0.058(2) -0.0039(19) 0.017(2) 0.004(2)
C11 0.092(3) 0.060(3) 0.051(2) 0.0038(18) 0.017(2) 0.004(2)
C12 0.070(3) 0.061(2) 0.0408(17) -0.0035(16) 0.0072(17) 0.003(2)
C13 0.075(3) 0.061(2) 0.0395(17) -0.0062(16) 0.0114(17) -0.002(2)
C14 0.079(3) 0.062(2) 0.0399(18) -0.0025(16) 0.0163(18) -0.004(2)
C15 0.101(4) 0.072(3) 0.046(2) 0.0060(19) 0.018(2) 0.008(3)
C16 0.086(4) 0.087(3) 0.046(2) 0.008(2) 0.023(2) 0.009(3)
C17 0.091(3) 0.077(3) 0.0438(19) -0.0088(19) 0.026(2) -0.009(2)
C18 0.113(4) 0.064(3) 0.057(2) -0.005(2) 0.036(2) -0.010(3)
C19 0.102(4) 0.064(3) 0.0471(19) -0.0003(18) 0.027(2) -0.008(2)
C20 0.087(3) 0.076(3) 0.047(2) -0.0021(19) 0.026(2) 0.002(2)
C21 0.103(4) 0.112(5) 0.057(3) -0.006(3) 0.021(3) -0.021(3)
C22 0.118(6) 0.116(5) 0.090(4) 0.001(3) 0.030(4) -0.021(4)
C23 0.122(5) 0.094(4) 0.103(4) 0.005(3) 0.061(4) -0.010(4)
C24 0.122(5) 0.086(4) 0.065(3) 0.005(3) 0.048(3) 0.011(3)
C25 0.111(4) 0.085(3) 0.050(2) 0.001(2) 0.031(2) 0.001(3)
C26 0.077(3) 0.073(3) 0.0437(18) -0.0003(18) 0.0186(18) 0.002(2)
C27 0.081(4) 0.091(4) 0.073(3) -0.012(3) 0.016(3) 0.011(3)
C28 0.092(4) 0.103(4) 0.087(4) -0.008(3) -0.006(3) -0.012(3)
C29 0.146(6) 0.079(4) 0.063(3) -0.007(3) -0.004(3) -0.015(4)
C30 0.136(5) 0.067(3) 0.069(3) -0.003(2) 0.031(3) 0.002(3)
C31 0.102(4) 0.074(3) 0.066(3) 0.002(2) 0.027(3) 0.000(3)
N1 0.072(2) 0.072(2) 0.0415(16) -0.0043(14) 0.0137(15) 0.0049(18)
N2 0.094(3) 0.085(3) 0.0488(17) -0.0150(17) 0.0310(18) -0.015(2)
O1 0.139(3) 0.066(2) 0.0589(17) -0.0118(15) 0.0368(19) 0.008(2)

loop_
_atom_type_symbol
_atom_type_description
_atom_type_scat_dispersion_real
_atom_type_scat_dispersion_imag
_atom_type_scat_source
C C 0.0181 0.0091 'International Tables Vol C Tables 4.2.6.8 and 6.1.1.4'
H H 0.0000 0.0000 'International Tables Vol C Tables 4.2.6.8 and 6.1.1.4'
Br Br -0.6763 1.2805 'International Tables Vol C Tables 4.2.6.8 and 6.1.1.4'
N N 0.0311 0.0180 'International Tables Vol C Tables 4.2.6.8 and 6.1.1.4'
O O 0.0492 0.0322 'International Tables Vol C Tables 4.2.6.8 and 6.1.1.4'

loop_
_geom_angle_atom_site_label_1
_geom_angle_atom_site_label_2
_geom_angle_atom_site_label_3
_geom_angle
_geom_angle_site_symmetry_1
_geom_angle_site_symmetry_3
_geom_angle_publ_flag
C2 C1 Br1 120.0(4) . . ?
C6 C1 Br1 120.5(4) . . ?
C6 C1 C2 119.5(5) . . ?
C1 C2 H2 120.0 . . ?
C3 C2 C1 120.0(5) . . ?
C3 C2 H2 120.0 . . ?
C2 C3 H3 119.6 . . ?
C2 C3 C4 120.8(5) . . ?
C4 C3 H3 119.6 . . ?
C3 C4 C5 118.4(4) . . ?
C3 C4 N1 116.9(4) . . ?
C5 C4 N1 124.6(4) . . ?
C4 C5 H5 119.8 . . ?
C6 C5 C4 120.4(4) . . ?
C6 C5 H5 119.8 . . ?
C1 C6 H6 119.6 . . ?
C5 C6 C1 120.8(5) . . ?
C5 C6 H6 119.6 . . ?
C8 C7 H7 118.7 . . ?
N1 C7 H7 118.7 . . ?
N1 C7 C8 122.7(4) . . ?
C9 C8 C7 121.7(3) . . ?
C13 C8 C7 120.1(4) . . ?
C13 C8 C9 118.2(4) . . ?
C10 C9 C8 119.6(4) . . ?
O1 C9 C8 120.8(4) . . ?
O1 C9 C10 119.5(4) . . ?
C9 C10 H10 119.7 . . ?
C9 C10 C11 120.5(4) . . ?
C11 C10 H10 119.7 . . ?
C10 C11 H11 119.0 . . ?
C10 C11 C12 122.0(4) . . ?
C12 C11 H11 119.0 . . ?
C11 C12 C14 121.5(4) . . ?
C13 C12 C11 116.5(4) . . ?
C13 C12 C14 121.9(4) . . ?
C8 C13 H13 118.4 . . ?
C12 C13 C8 123.1(4) . . ?
C12 C13 H13 118.4 . . ?
C15 C14 C12 121.2(4) . . ?
C15 C14 C19 117.7(4) . . ?
C19 C14 C12 121.1(4) . . ?
C14 C15 H15 119.5 . . ?
C16 C15 C14 121.0(5) . . ?
C16 C15 H15 119.5 . . ?
C15 C16 H16 119.5 . . ?
C15 C16 C17 120.9(4) . . ?
C17 C16 H16 119.5 . . ?
C16 C17 C18 118.9(4) . . ?
C16 C17 N2 120.8(4) . . ?
C18 C17 N2 120.3(4) . . ?
C17 C18 H18 120.1 . . ?
C19 C18 C17 119.8(5) . . ?
C19 C18 H18 120.1 . . ?
C14 C19 H19 119.2 . . ?
C18 C19 C14 121.7(4) . . ?
C18 C19 H19 119.2 . . ?
C21 C20 C25 119.1(5) . . ?
C21 C20 N2 119.1(4) . . ?
C25 C20 N2 121.8(5) . . ?
C20 C21 H21 119.4 . . ?
C20 C21 C22 121.2(5) . . ?
C22 C21 H21 119.4 . . ?
C21 C22 H22 119.8 . . ?
C23 C22 C21 120.3(7) . . ?
C23 C22 H22 119.8 . . ?
C22 C23 H23 120.5 . . ?
C24 C23 C22 119.1(6) . . ?
C24 C23 H23 120.5 . . ?
C23 C24 H24 119.1 . . ?
C23 C24 C25 121.8(5) . . ?
C25 C24 H24 119.1 . . ?
C20 C25 C24 118.6(6) . . ?
C20 C25 H25 120.7 . . ?
C24 C25 H25 120.7 . . ?
C27 C26 N2 121.0(4) . . ?
C31 C26 C27 118.8(5) . . ?
C31 C26 N2 120.1(5) . . ?
C26 C27 H27 120.0 . . ?
C28 C27 C26 120.1(5) . . ?
C28 C27 H27 120.0 . . ?
C27 C28 H28 119.4 . . ?
C29 C28 C27 121.3(6) . . ?
C29 C28 H28 119.4 . . ?
C28 C29 H29 120.5 . . ?
C28 C29 C30 119.0(6) . . ?
C30 C29 H29 120.5 . . ?
C29 C30 H30 119.3 . . ?
C29 C30 C31 121.4(5) . . ?
C31 C30 H30 119.3 . . ?
C26 C31 H31 120.3 . . ?
C30 C31 C26 119.3(6) . . ?
C30 C31 H31 120.3 . . ?
C7 N1 C4 121.5(4) . . ?
C20 N2 C17 119.0(4) . . ?
C20 N2 C26 121.3(3) . . ?
C26 N2 C17 119.2(4) . . ?
C9 O1 H1 109.5 . . ?

loop_
_geom_bond_atom_site_label_1
_geom_bond_atom_site_label_2
_geom_bond_distance
_geom_bond_site_symmetry_2
_geom_bond_publ_flag
Br1 C1 1.891(5) . ?
C1 C2 1.374(8) . ?
C1 C6 1.372(7) . ?
C2 H2 0.9300 . ?
C2 C3 1.370(7) . ?
C3 H3 0.9300 . ?
C3 C4 1.379(5) . ?
C4 C5 1.394(7) . ?
C4 N1 1.423(5) . ?
C5 H5 0.9300 . ?
C5 C6 1.358(7) . ?
C6 H6 0.9300 . ?
C7 H7 0.9300 . ?
C7 C8 1.437(6) . ?
C7 N1 1.284(5) . ?
C8 C9 1.410(6) . ?
C8 C13 1.396(5) . ?
C9 C10 1.375(6) . ?
C9 O1 1.354(5) . ?
C10 H10 0.9300 . ?
C10 C11 1.382(6) . ?
C11 H11 0.9300 . ?
C11 C12 1.398(6) . ?
C12 C13 1.385(6) . ?
C12 C14 1.487(5) . ?
C13 H13 0.9300 . ?
C14 C15 1.387(6) . ?
C14 C19 1.394(6) . ?
C15 H15 0.9300 . ?
C15 C16 1.379(6) . ?
C16 H16 0.9300 . ?
C16 C17 1.383(7) . ?
C17 C18 1.392(6) . ?
C17 N2 1.428(5) . ?
C18 H18 0.9300 . ?
C18 C19 1.381(5) . ?
C19 H19 0.9300 . ?
C20 C21 1.373(7) . ?
C20 C25 1.384(5) . ?
C20 N2 1.416(6) . ?
C21 H21 0.9300 . ?
C21 C22 1.380(8) . ?
C22 H22 0.9300 . ?
C22 C23 1.374(9) . ?
C23 H23 0.9300 . ?
C23 C24 1.350(9) . ?
C24 H24 0.9300 . ?
C24 C25 1.412(8) . ?
C25 H25 0.9300 . ?
C26 C27 1.393(7) . ?
C26 C31 1.384(6) . ?
C26 N2 1.420(6) . ?
C27 H27 0.9300 . ?
C27 C28 1.369(8) . ?
C28 H28 0.9300 . ?
C28 C29 1.361(9) . ?
C29 H29 0.9300 . ?
C29 C30 1.365(9) . ?
C30 H30 0.9300 . ?
C30 C31 1.383(8) . ?
C31 H31 0.9300 . ?
O1 H1 0.8200 . ?

loop_
_geom_torsion_atom_site_label_1
_geom_torsion_atom_site_label_2
_geom_torsion_atom_site_label_3
_geom_torsion_atom_site_label_4
_geom_torsion
_geom_torsion_site_symmetry_1
_geom_torsion_site_symmetry_2
_geom_torsion_site_symmetry_3
_geom_torsion_site_symmetry_4
_geom_torsion_publ_flag
Br1 C1 C2 C3 179.3(5) . . . . ?
Br1 C1 C6 C5 -179.2(5) . . . . ?
C1 C2 C3 C4 -0.3(9) . . . . ?
C2 C1 C6 C5 2.0(10) . . . . ?
C2 C3 C4 C5 2.4(8) . . . . ?
C2 C3 C4 N1 179.0(5) . . . . ?
C3 C4 C5 C6 -2.3(9) . . . . ?
C3 C4 N1 C7 178.6(4) . . . . ?
C4 C5 C6 C1 0.1(10) . . . . ?
C5 C4 N1 C7 -5.0(7) . . . . ?
C6 C1 C2 C3 -1.9(10) . . . . ?
C7 C8 C9 C10 178.3(5) . . . . ?
C7 C8 C9 O1 -0.6(7) . . . . ?
C7 C8 C13 C12 -177.8(4) . . . . ?
C8 C7 N1 C4 -178.7(4) . . . . ?
C8 C9 C10 C11 0.3(8) . . . . ?
C9 C8 C13 C12 0.7(7) . . . . ?
C9 C10 C11 C12 -0.9(8) . . . . ?
C10 C11 C12 C13 1.4(7) . . . . ?
C10 C11 C12 C14 -178.7(5) . . . . ?
C11 C12 C13 C8 -1.3(7) . . . . ?
C11 C12 C14 C15 -25.0(7) . . . . ?
C11 C12 C14 C19 151.6(5) . . . . ?
C12 C14 C15 C16 176.6(5) . . . . ?
C12 C14 C19 C18 -177.5(5) . . . . ?
C13 C8 C9 C10 -0.2(7) . . . . ?
C13 C8 C9 O1 -179.1(4) . . . . ?
C13 C12 C14 C15 155.0(5) . . . . ?
C13 C12 C14 C19 -28.5(7) . . . . ?
C14 C12 C13 C8 178.8(4) . . . . ?
C14 C15 C16 C17 1.3(9) . . . . ?
C15 C14 C19 C18 -0.9(8) . . . . ?
C15 C16 C17 C18 -1.6(8) . . . . ?
C15 C16 C17 N2 -179.1(5) . . . . ?
C16 C17 C18 C19 0.6(8) . . . . ?
C16 C17 N2 C20 49.2(7) . . . . ?
C16 C17 N2 C26 -122.4(5) . . . . ?
C17 C18 C19 C14 0.6(8) . . . . ?
C18 C17 N2 C20 -128.3(5) . . . . ?
C18 C17 N2 C26 60.0(7) . . . . ?
C19 C14 C15 C16 -0.1(8) . . . . ?
C20 C21 C22 C23 -0.6(11) . . . . ?
C21 C20 C25 C24 0.2(8) . . . . ?
C21 C20 N2 C17 39.3(7) . . . . ?
C21 C20 N2 C26 -149.3(5) . . . . ?
C21 C22 C23 C24 -0.7(11) . . . . ?
C22 C23 C24 C25 1.7(10) . . . . ?
C23 C24 C25 C20 -1.4(9) . . . . ?
C25 C20 C21 C22 0.8(10) . . . . ?
C25 C20 N2 C17 -138.9(5) . . . . ?
C25 C20 N2 C26 32.5(7) . . . . ?
C26 C27 C28 C29 -1.6(9) . . . . ?
C27 C26 C31 C30 2.9(7) . . . . ?
C27 C26 N2 C17 28.4(7) . . . . ?
C27 C26 N2 C20 -143.0(5) . . . . ?
C27 C28 C29 C30 2.2(9) . . . . ?
C28 C29 C30 C31 -0.2(9) . . . . ?
C29 C30 C31 C26 -2.4(8) . . . . ?
C31 C26 C27 C28 -1.0(8) . . . . ?
C31 C26 N2 C17 -151.5(5) . . . . ?
C31 C26 N2 C20 37.0(7) . . . . ?
N1 C4 C5 C6 -178.7(5) . . . . ?
N1 C7 C8 C9 3.0(7) . . . . ?
N1 C7 C8 C13 -178.6(4) . . . . ?
N2 C17 C18 C19 178.2(5) . . . . ?
N2 C20 C21 C22 -177.4(6) . . . . ?
N2 C20 C25 C24 178.3(5) . . . . ?
N2 C26 C27 C28 179.1(5) . . . . ?
N2 C26 C31 C30 -177.2(4) . . . . ?
O1 C9 C10 C11 179.2(5) . . . . ?
